data_4338693
loop_
_publ_author_name
'Santillan, Guillermo A.'
'Carrano, Carl J.'

_publ_section_title
;
 Cobalt, zinc, and nickel complexes of a diatopic heteroscorpionate
 ligand: building blocks for coordination polymers.
;
_journal_issue 3
_journal_name_full 'Inorganic chemistry'
_journal_page_first 930
_journal_page_last 939
_journal_paper_doi 10.1021/ic701718b
_journal_volume 47
_journal_year 2008
_chemical_formula_sum 'C36 H42 Cl2 N8 O14 Zn2'
_chemical_formula_weight 1012.46
_chemical_name_systematic
;

 ?

;
_space_group_IT_number 14
_symmetry_cell_setting monoclinic
_symmetry_space_group_name_Hall '-P 2ybc'
_symmetry_space_group_name_H-M 'P 1 21/c 1'
_atom_sites_solution_hydrogens geom
_atom_sites_solution_primary direct
_atom_sites_solution_secondary difmap
_audit_creation_method SHELXL-97
_cell_angle_alpha 90.00
_cell_angle_beta 102.027(4)
_cell_angle_gamma 90.00
_cell_formula_units_Z 2
_cell_length_a 9.0732(8)
_cell_length_b 23.533(2)
_cell_length_c 10.0066(9)
_cell_measurement_reflns_used 8084
_cell_measurement_temperature 298(2)
_cell_measurement_theta_max 30.02
_cell_measurement_theta_min 2.76
_cell_volume 2089.7(3)
_computing_cell_refinement 'Bruker SMART'
_computing_data_collection 'Bruker SMART'
_computing_data_reduction 'Bruker SAINT'
_computing_molecular_graphics 'Bruker SHELXTL'
_computing_publication_material 'Bruker SHELXTL'
_computing_structure_refinement 'SHELXL-97 (Sheldrick, 1997)'
_computing_structure_solution 'SHELXS-97 (Sheldrick, 1990)'
_diffrn_ambient_temperature 298(2)
_diffrn_measured_fraction_theta_full 0.996
_diffrn_measured_fraction_theta_max 0.996
_diffrn_measurement_device_type 'CCD area detector'
_diffrn_measurement_method 'phi and omega scans'
_diffrn_radiation_monochromator graphite
_diffrn_radiation_source 'fine-focus sealed tube'
_diffrn_radiation_type MoK\a
_diffrn_radiation_wavelength 0.71073
_diffrn_reflns_av_R_equivalents 0.0329
_diffrn_reflns_av_sigmaI/netI 0.0378
_diffrn_reflns_limit_h_max 14
_diffrn_reflns_limit_h_min -13
_diffrn_reflns_limit_k_max 23
_diffrn_reflns_limit_k_min -37
_diffrn_reflns_limit_l_max 15
_diffrn_reflns_limit_l_min -16
_diffrn_reflns_number 41896
_diffrn_reflns_theta_full 34.80
_diffrn_reflns_theta_max 34.80
_diffrn_reflns_theta_min 2.30
_exptl_absorpt_coefficient_mu 1.352
_exptl_absorpt_correction_T_max 0.7737
_exptl_absorpt_correction_T_min 0.6138
_exptl_absorpt_correction_type multi-scan
_exptl_absorpt_process_details SADABS
_exptl_crystal_colour colorless
_exptl_crystal_density_diffrn 1.609
_exptl_crystal_density_meas ?
_exptl_crystal_density_method 'not measured'
_exptl_crystal_description block
_exptl_crystal_F_000 1040
_exptl_crystal_size_max 0.40
_exptl_crystal_size_mid 0.40
_exptl_crystal_size_min 0.20
_refine_diff_density_max 1.426
_refine_diff_density_min -1.006
_refine_diff_density_rms 0.161
_refine_ls_extinction_method none
_refine_ls_goodness_of_fit_ref 1.052
_refine_ls_hydrogen_treatment mixed
_refine_ls_matrix_type full
_refine_ls_number_parameters 301
_refine_ls_number_reflns 9034
_refine_ls_number_restraints 15
_refine_ls_restrained_S_all 1.054
_refine_ls_R_factor_all 0.1018
_refine_ls_R_factor_gt 0.0717
_refine_ls_shift/su_max 0.002
_refine_ls_shift/su_mean 0.000
_refine_ls_structure_factor_coef Fsqd
_refine_ls_weighting_details 'calc w=1/[\s^2^(Fo^2^)+(0.1675P)^2^+0.8264P] where P=(Fo^2^+2Fc^2^)/3'
_refine_ls_weighting_scheme calc
_refine_ls_wR_factor_gt 0.2419
_refine_ls_wR_factor_ref 0.2617
_reflns_number_gt 6028
_reflns_number_total 9034
_reflns_threshold_expression >2sigma(I)
_cod_data_source_file ic701718b-complex_7.cif
_cod_data_source_block justin88
_cod_depositor_comments
;
The following automatic conversions were performed:

'_symmetry_cell_setting' value 'Monoclinic' changed to 'monoclinic'
according to
/usr/data/users/saulius/automatic-downloads/retrospective/ACS/lib/dictionaries/cif_core.dic
dictionary named 'cif_core.dic' version 2.4.2 from 2011-04-26.

Automatic conversion script
Id: cif_fix_values 2281 2013-09-26 08:29:07Z andrius 

The following automatic conversions were performed:

'_exptl_crystal_density_meas' value 'not measured' was changed to '?'
- the value is perceived as not measured.

Automatic conversion script
Id: cif_fix_values 3008 2015-01-20 13:52:24Z robertas 
;
_cod_original_sg_symbol_H-M P2(1)/c
_cod_database_code 4338693

loop_
_symmetry_equiv_pos_as_xyz
'x, y, z'
'-x, y+1/2, -z+1/2'
'-x, -y, -z'
'x, -y-1/2, z-1/2'

loop_
_atom_site_label
_atom_site_type_symbol
_atom_site_fract_x
_atom_site_fract_y
_atom_site_fract_z
_atom_site_U_iso_or_equiv
_atom_site_adp_type
_atom_site_occupancy
_atom_site_symmetry_multiplicity
_atom_site_calc_flag
_atom_site_refinement_flags
Zn1 Zn 0.44065(4) 0.401251(14) 0.82617(3) 0.03405(13) Uani 1 1 d .
N1 N 0.4225(3) 0.31952(10) 0.7475(3) 0.0338(5) Uani 1 1 d .
N2 N 0.2979(3) 0.30529(9) 0.6503(2) 0.0318(4) Uani 1 1 d .
N3 N 0.2136(3) 0.40795(10) 0.7941(2) 0.0289(4) Uani 1 1 d .
N4 N 0.1260(2) 0.37515(10) 0.6963(2) 0.0275(4) Uani 1 1 d .
O1 O 0.4666(3) 0.50721(11) 0.8150(2) 0.0436(5) Uani 1 1 d .
O2 O 0.5799(3) 0.43788(10) 0.7268(3) 0.0430(5) Uani 1 1 d .
O3 O 0.5308(3) 0.40044(10) 1.0244(3) 0.0436(5) Uani 1 1 d D
C1 C 0.1849(6) 0.22325(18) 0.5061(5) 0.0680(13) Uani 1 1 d .
H1A H 0.1067 0.2503 0.4729 0.102 Uiso 1 1 calc R
H1B H 0.1431 0.1913 0.5449 0.102 Uiso 1 1 calc R
H1C H 0.2288 0.2107 0.4318 0.102 Uiso 1 1 calc R
C2 C 0.3025(5) 0.25026(12) 0.6120(4) 0.0430(7) Uani 1 1 d .
C3 C 0.4347(6) 0.22853(14) 0.6883(4) 0.0538(9) Uani 1 1 d .
H3B H 0.4704 0.1916 0.6848 0.065 Uiso 1 1 calc R
C4 C 0.5046(4) 0.27227(14) 0.7715(3) 0.0443(7) Uani 1 1 d .
C5 C 0.6471(6) 0.2708(2) 0.8743(5) 0.0657(12) Uani 1 1 d .
H5A H 0.6667 0.3076 0.9152 0.099 Uiso 1 1 calc R
H5B H 0.7281 0.2603 0.8309 0.099 Uiso 1 1 calc R
H5C H 0.6393 0.2434 0.9435 0.099 Uiso 1 1 calc R
C6 C -0.1425(4) 0.3424(2) 0.6208(4) 0.0557(10) Uani 1 1 d .
H6A H -0.1026 0.3227 0.5522 0.084 Uiso 1 1 calc R
H6B H -0.2208 0.3679 0.5776 0.084 Uiso 1 1 calc R
H6C H -0.1832 0.3154 0.6753 0.084 Uiso 1 1 calc R
C7 C -0.0190(3) 0.37573(13) 0.7105(3) 0.0326(5) Uani 1 1 d .
C8 C -0.0244(4) 0.41018(15) 0.8207(3) 0.0396(6) Uani 1 1 d .
H8A H -0.1091 0.4189 0.8555 0.048 Uiso 1 1 calc R
C9 C 0.1229(3) 0.42941(12) 0.8700(3) 0.0331(5) Uani 1 1 d .
C10 C 0.1829(4) 0.4682(2) 0.9871(4) 0.0548(10) Uani 1 1 d .
H10A H 0.2894 0.4732 0.9947 0.082 Uiso 1 1 calc R
H10B H 0.1647 0.4519 1.0701 0.082 Uiso 1 1 calc R
H10C H 0.1333 0.5044 0.9718 0.082 Uiso 1 1 calc R
C11 C 0.1920(3) 0.34920(11) 0.5910(3) 0.0289(5) Uani 1 1 d .
H11A H 0.1104 0.3307 0.5259 0.035 Uiso 1 1 calc R
C12 C 0.2642(3) 0.39253(11) 0.5121(3) 0.0275(4) Uani 1 1 d .
C13 C 0.3788(4) 0.37564(12) 0.4466(3) 0.0384(6) Uani 1 1 d .
H13A H 0.4155 0.3387 0.4574 0.046 Uiso 1 1 calc R
C14 C 0.7278(4) 0.51396(13) 0.5833(3) 0.0363(6) Uani 1 1 d D
H14A H 0.775(6) 0.4796(13) 0.621(5) 0.071(16) Uiso 1 1 d D
C15 C 0.6156(3) 0.53101(12) 0.6499(3) 0.0298(5) Uani 1 1 d .
C16 C 0.4385(4) 0.41364(13) 0.3653(3) 0.0376(6) Uani 1 1 d D
H16A H 0.523(3) 0.4075(16) 0.324(4) 0.033(10) Uiso 1 1 d D
C17 C 0.2124(3) 0.44812(13) 0.4976(3) 0.0358(5) Uani 1 1 d D
H17A H 0.128(3) 0.4571(16) 0.536(3) 0.031(9) Uiso 1 1 d D
C18 C 0.5491(3) 0.49044(13) 0.7370(3) 0.0323(5) Uani 1 1 d .
Cl1 Cl 0.89672(13) 0.36106(6) 1.22248(12) 0.0696(3) Uani 1 1 d D
O7 O 0.9787(7) 0.3180(3) 1.2909(6) 0.131(2) Uani 1 1 d D
O6 O 0.7541(10) 0.3442(4) 1.1772(15) 0.318(9) Uani 1 1 d D
O5 O 0.8878(15) 0.4011(5) 1.3189(9) 0.227(6) Uani 1 1 d D
O4 O 0.944(2) 0.3843(5) 1.1283(14) 0.390(15) Uani 1 1 d D
H101 H 0.620(2) 0.3847(18) 1.052(4) 0.037(10) Uiso 1 1 d D
H100 H 0.613(4) 0.418(2) 1.069(5) 0.066(16) Uiso 1 1 d D

loop_
_atom_site_aniso_label
_atom_site_aniso_U_11
_atom_site_aniso_U_22
_atom_site_aniso_U_33
_atom_site_aniso_U_23
_atom_site_aniso_U_13
_atom_site_aniso_U_12
Zn1 0.03254(19) 0.03515(19) 0.0344(2) -0.00018(12) 0.00680(13) -0.00176(12)
N1 0.0403(12) 0.0296(10) 0.0319(11) 0.0013(9) 0.0084(9) 0.0044(9)
N2 0.0416(12) 0.0231(9) 0.0322(10) -0.0025(8) 0.0115(9) -0.0030(8)
N3 0.0259(9) 0.0339(10) 0.0269(9) -0.0077(8) 0.0051(7) -0.0020(7)
N4 0.0270(9) 0.0316(10) 0.0237(9) -0.0037(7) 0.0048(7) -0.0051(8)
O1 0.0459(12) 0.0483(13) 0.0395(11) 0.0036(10) 0.0159(10) -0.0060(10)
O2 0.0469(12) 0.0377(10) 0.0477(13) 0.0070(9) 0.0171(10) -0.0056(9)
O3 0.0500(14) 0.0443(12) 0.0330(11) 0.0009(9) 0.0009(10) 0.0014(10)
C1 0.086(3) 0.0404(17) 0.075(3) -0.0270(19) 0.011(2) -0.015(2)
C2 0.069(2) 0.0219(10) 0.0443(16) -0.0053(10) 0.0251(15) -0.0038(12)
C3 0.084(3) 0.0293(13) 0.053(2) 0.0039(13) 0.0263(19) 0.0128(16)
C4 0.059(2) 0.0384(14) 0.0385(15) 0.0081(12) 0.0164(14) 0.0178(14)
C5 0.070(3) 0.071(3) 0.053(2) 0.010(2) 0.0070(19) 0.032(2)
C6 0.0366(16) 0.081(3) 0.0509(19) -0.0218(19) 0.0118(14) -0.0242(17)
C7 0.0289(11) 0.0395(13) 0.0302(12) -0.0030(10) 0.0079(9) -0.0072(10)
C8 0.0296(12) 0.0530(17) 0.0381(14) -0.0099(12) 0.0111(11) -0.0014(12)
C9 0.0306(11) 0.0373(13) 0.0316(12) -0.0071(10) 0.0069(9) 0.0031(10)
C10 0.0391(16) 0.073(2) 0.0520(19) -0.0349(19) 0.0094(14) 0.0014(16)
C11 0.0329(11) 0.0285(10) 0.0261(10) -0.0051(8) 0.0079(9) -0.0047(9)
C12 0.0304(11) 0.0301(10) 0.0222(10) -0.0017(8) 0.0055(8) -0.0033(9)
C13 0.0531(17) 0.0309(12) 0.0377(14) -0.0004(10) 0.0240(13) 0.0022(12)
C14 0.0377(13) 0.0335(12) 0.0393(14) 0.0069(11) 0.0115(11) 0.0033(11)
C15 0.0312(11) 0.0341(11) 0.0234(10) -0.0010(9) 0.0046(9) -0.0051(9)
C16 0.0470(16) 0.0356(12) 0.0350(13) 0.0009(11) 0.0195(12) 0.0015(12)
C17 0.0336(12) 0.0356(12) 0.0398(14) 0.0059(11) 0.0111(11) 0.0052(10)
C18 0.0288(11) 0.0386(13) 0.0275(11) 0.0040(10) 0.0013(9) -0.0070(10)
Cl1 0.0575(6) 0.0949(9) 0.0488(5) 0.0166(5) -0.0063(4) -0.0066(6)
O7 0.117(4) 0.134(5) 0.120(4) 0.013(4) -0.025(3) 0.037(4)
O6 0.171(7) 0.142(7) 0.51(2) 0.045(10) -0.218(11) -0.017(6)
O5 0.263(11) 0.279(16) 0.135(8) -0.071(8) 0.036(7) 0.053(10)
O4 0.82(4) 0.160(8) 0.334(18) 0.083(10) 0.46(3) 0.062(16)

loop_
_atom_type_symbol
_atom_type_description
_atom_type_scat_dispersion_real
_atom_type_scat_dispersion_imag
_atom_type_scat_source
C C 0.0033 0.0016 'International Tables Vol C Tables 4.2.6.8 and 6.1.1.4'
H H 0.0000 0.0000 'International Tables Vol C Tables 4.2.6.8 and 6.1.1.4'
N N 0.0061 0.0033 'International Tables Vol C Tables 4.2.6.8 and 6.1.1.4'
O O 0.0106 0.0060 'International Tables Vol C Tables 4.2.6.8 and 6.1.1.4'
Cl Cl 0.1484 0.1585 'International Tables Vol C Tables 4.2.6.8 and 6.1.1.4'
Zn Zn 0.2839 1.4301 'International Tables Vol C Tables 4.2.6.8 and 6.1.1.4'

loop_
_geom_angle_atom_site_label_1
_geom_angle_atom_site_label_2
_geom_angle_atom_site_label_3
_geom_angle
_geom_angle_site_symmetry_1
_geom_angle_site_symmetry_3
O2 Zn1 O3 109.66(12) . .
O2 Zn1 N3 128.81(10) . .
O3 Zn1 N3 110.70(11) . .
O2 Zn1 N1 102.92(11) . .
O3 Zn1 N1 110.80(10) . .
N3 Zn1 N1 90.83(10) . .
O2 Zn1 C18 29.22(10) . .
O3 Zn1 C18 104.40(10) . .
N3 Zn1 C18 109.50(9) . .
N1 Zn1 C18 129.44(10) . .
C4 N1 N2 105.8(3) . .
C4 N1 Zn1 135.2(2) . .
N2 N1 Zn1 119.01(17) . .
C2 N2 N1 111.4(3) . .
C2 N2 C11 128.5(3) . .
N1 N2 C11 119.6(2) . .
C9 N3 N4 106.7(2) . .
C9 N3 Zn1 132.03(19) . .
N4 N3 Zn1 119.43(17) . .
C7 N4 N3 110.7(2) . .
C7 N4 C11 129.6(2) . .
N3 N4 C11 119.5(2) . .
C18 O2 Zn1 102.16(19) . .
N2 C2 C3 105.8(3) . .
N2 C2 C1 123.6(4) . .
C3 C2 C1 130.6(3) . .
C2 C3 C4 107.0(3) . .
N1 C4 C3 110.0(3) . .
N1 C4 C5 121.5(4) . .
C3 C4 C5 128.6(4) . .
N4 C7 C8 106.7(2) . .
N4 C7 C6 123.6(3) . .
C8 C7 C6 129.7(3) . .
C7 C8 C9 106.4(3) . .
N3 C9 C8 109.6(2) . .
N3 C9 C10 120.7(3) . .
C8 C9 C10 129.7(3) . .
N2 C11 N4 109.9(2) . .
N2 C11 C12 111.7(2) . .
N4 C11 C12 112.5(2) . .
C17 C12 C13 119.2(3) . .
C17 C12 C11 120.9(2) . .
C13 C12 C11 119.8(2) . .
C16 C13 C12 120.6(3) . .
C15 C14 C17 120.6(3) . 3_666
C14 C15 C16 119.8(3) . 3_666
C14 C15 C18 121.3(3) . .
C16 C15 C18 119.0(3) 3_666 .
C13 C16 C15 119.6(3) . 3_666
C14 C17 C12 120.1(3) 3_666 .
O1 C18 O2 121.6(3) . .
O1 C18 C15 121.7(3) . .
O2 C18 C15 116.7(3) . .
O1 C18 Zn1 73.60(17) . .
O2 C18 Zn1 48.62(14) . .
C15 C18 Zn1 162.8(2) . .
O4 Cl1 O7 118.1(8) . .
O4 Cl1 O5 108.3(8) . .
O7 Cl1 O5 105.5(5) . .
O4 Cl1 O6 109.8(10) . .
O7 Cl1 O6 109.8(5) . .
O5 Cl1 O6 104.4(8) . .

loop_
_geom_bond_atom_site_label_1
_geom_bond_atom_site_label_2
_geom_bond_distance
_geom_bond_site_symmetry_2
Zn1 O2 1.962(2) .
Zn1 O3 1.982(2) .
Zn1 N3 2.024(2) .
Zn1 N1 2.072(2) .
Zn1 C18 2.557(3) .
N1 C4 1.332(4) .
N1 N2 1.370(4) .
N2 C2 1.354(3) .
N2 C11 1.451(4) .
N3 C9 1.330(3) .
N3 N4 1.364(3) .
N4 C7 1.353(3) .
N4 C11 1.451(3) .
O1 C18 1.253(4) .
O2 C18 1.277(4) .
C1 C2 1.481(6) .
C2 C3 1.379(6) .
C3 C4 1.391(6) .
C4 C5 1.475(6) .
C6 C7 1.502(4) .
C7 C8 1.378(4) .
C8 C9 1.400(4) .
C9 C10 1.496(4) .
C11 C12 1.519(4) .
C12 C17 1.387(4) .
C12 C13 1.397(4) .
C13 C16 1.392(4) .
C14 C15 1.387(4) .
C14 C17 1.389(4) 3_666
C15 C16 1.389(4) 3_666
C15 C18 1.501(4) .
C16 C15 1.389(4) 3_666
C17 C14 1.389(4) 3_666
Cl1 O4 1.242(7) .
Cl1 O7 1.356(5) .
Cl1 O5 1.363(8) .
Cl1 O6 1.339(7) .
